data_2014318
loop_
_publ_author_name
'Jose G. Trujillo-Ferrara'
'Rosa Luisa Santill\'an-Baca'
'Norberto Farf\'an-Garc\'ia'
'Itzia I. Padilla-Mart\'inez'
'Efr\'en V. Garc\'ia-B\'aez'

_publ_section_title
;
 Two isomeric butadiene--<i>N</i>-(acetoxyphenyl)maleimide Diels--Alder
 adducts: supramolecular structure directed by
 C---H&#x00B7;&#x00B7;&#x00B7;<i>X</i> (<i>X</i> = O and \p) hydrogen
 bonds and perpendicular dipole carbonyl--carbonyl interactions
;
_journal_coeditor_code EM1003
_journal_issue 3
_journal_name_full 'Acta Crystallographica Section C'
_journal_page_first o125
_journal_page_last o128
_journal_paper_doi 10.1107/S0108270106002186
_journal_volume 62
_journal_year 2006
_chemical_formula_iupac 'C16 H15 N O4'
_chemical_formula_moiety 'C16 H15 N O4'
_chemical_formula_sum 'C16 H15 N O4'
_chemical_formula_weight 285.17
_chemical_name_systematic
;
4-(1,3-dioxo-2,3,3a,4,7,7a-hexahydro-1H-isoindol-2-yl)phenyl acetate
;
_space_group_IT_number 14
_symmetry_cell_setting monoclinic
_symmetry_space_group_name_Hall '-P 2ybc'
_symmetry_space_group_name_H-M 'P 1 21/c 1'
_atom_sites_solution_hydrogens geom
_atom_sites_solution_primary direct
_atom_sites_solution_secondary difmap
_audit_creation_method SHELXL-97
_cell_angle_alpha 90
_cell_angle_beta 93.73(2)
_cell_angle_gamma 90
_cell_formula_units_Z 4
_cell_length_a 16.1630(10)
_cell_length_b 6.5780(10)
_cell_length_c 13.5830(10)
_cell_measurement_reflns_used 24
_cell_measurement_temperature 293(2)
_cell_measurement_theta_max 11
_cell_measurement_theta_min 10
_cell_volume 1441.1(3)
_computing_cell_refinement 'CAD-4 Express'
_computing_data_collection 'CAD-4 Express (Enraf--Nonius, 1995)'
_computing_data_reduction 'JANA98 (Vaclav, 1998)'
_computing_molecular_graphics 'WinGX (Farrugia, 1999)'
_computing_publication_material SHELXL97
_computing_structure_refinement 'SHELXL97 (Sheldrick, 1997)'
_computing_structure_solution 'SHELXS97 (Sheldrick, 1997)'
_diffrn_ambient_temperature 100(2)
_diffrn_detector_area_resol_mean 3
_diffrn_measured_fraction_theta_full 0.999
_diffrn_measured_fraction_theta_max 0.999
_diffrn_measurement_device_type 'Enraf--Nonius CAD-4'
_diffrn_measurement_method \w/2\q
_diffrn_radiation_monochromator graphite
_diffrn_radiation_source 'fine-focus sealed tube'
_diffrn_radiation_type MoK\a
_diffrn_radiation_wavelength 0.71073
_diffrn_reflns_av_R_equivalents 0.0200
_diffrn_reflns_av_sigmaI/netI 0.0347
_diffrn_reflns_limit_h_max 21
_diffrn_reflns_limit_h_min 0
_diffrn_reflns_limit_k_max 0
_diffrn_reflns_limit_k_min -8
_diffrn_reflns_limit_l_max 17
_diffrn_reflns_limit_l_min -17
_diffrn_reflns_number 3450
_diffrn_reflns_theta_full 27.96
_diffrn_reflns_theta_max 27.96
_diffrn_reflns_theta_min 2.53
_diffrn_standards_decay_% 2.5
_diffrn_standards_interval_count 200
_diffrn_standards_interval_time 60
_diffrn_standards_number 3
_exptl_absorpt_coefficient_mu 0.095
_exptl_absorpt_correction_type none
_exptl_absorpt_process_details none
_exptl_crystal_colour colorless
_exptl_crystal_density_diffrn 1.314
_exptl_crystal_density_method 'not measured'
_exptl_crystal_description block
_exptl_crystal_F_000 600
_exptl_crystal_size_max 0.20
_exptl_crystal_size_mid 0.15
_exptl_crystal_size_min 0.09
_refine_diff_density_max 0.426
_refine_diff_density_min -0.199
_refine_ls_extinction_method none
_refine_ls_goodness_of_fit_ref 1.139
_refine_ls_hydrogen_treatment constr
_refine_ls_matrix_type full
_refine_ls_number_parameters 191
_refine_ls_number_reflns 3450
_refine_ls_number_restraints 0
_refine_ls_restrained_S_all 1.139
_refine_ls_R_factor_all 0.0897
_refine_ls_R_factor_gt 0.0505
_refine_ls_shift/su_max 0.001
_refine_ls_shift/su_mean 0.000
_refine_ls_structure_factor_coef Fsqd
_refine_ls_weighting_details 'calc w=1/[\s^2^(Fo^2^)+(0.0946P)^2^+0.0607P] where P=(Fo^2^+2Fc^2^)/3'
_refine_ls_weighting_scheme calc
_refine_ls_wR_factor_gt 0.1663
_refine_ls_wR_factor_ref 0.1822
_reflns_number_gt 2056
_reflns_number_total 3450
_reflns_threshold_expression I>2\s(I)
_cod_data_source_file em1003.cif
_cod_data_source_block II
_cod_depositor_comments
;
The following automatic conversions were performed:
'_symmetry_cell_setting' value 'Monoclinic' changed to 'monoclinic'
according to '/home/saulius/struct/CIF-dictionaries/cif_core.dic'
dictionary named 'cif_core.dic' version 2.4.1 from 2010-06-29.

Automatic conversion script
Id: cif_fix_enum 1527 2010-12-29 10:47:43Z saulius 

The following automatic conversions were performed:

'_symmetry_cell_setting' value 'Monoclinic' changed to 'monoclinic'
according to /home/saulius/struct/CIF-dictionaries/cif_core.dic
dictionary named 'cif_core.dic' version 2.4.1 from 2010-06-29.

Automatic conversion script
Id: cif_fix_values 1715 2011-07-08 13:25:40Z adriana 
;
_cod_original_sg_symbol_H-M 'P 21/c'
_cod_database_code 2014318

loop_
_symmetry_equiv_pos_site_id
_symmetry_equiv_pos_as_xyz
1 x,y,z
2 -x,1/2+y,1/2-z
3 -x,-y,-z
4 x,1/2-y,1/2+z

loop_
_atom_site_aniso_label
_atom_site_aniso_U_11
_atom_site_aniso_U_22
_atom_site_aniso_U_33
_atom_site_aniso_U_12
_atom_site_aniso_U_13
_atom_site_aniso_U_23
O1 0.1075(14) 0.0669(10) 0.0478(8) 0.0385(10) -0.0045(8) -0.0153(7)
O3 0.0727(10) 0.0433(7) 0.0467(8) 0.0079(7) -0.0017(7) -0.0113(6)
O14 0.0565(9) 0.0715(10) 0.0496(8) 0.0167(8) -0.0017(6) 0.0110(7)
O15 0.0840(12) 0.0933(13) 0.0561(10) 0.0261(10) -0.0074(8) -0.0125(9)
N2 0.0447(8) 0.0345(7) 0.0323(7) 0.0015(6) -0.0007(5) 0.0001(5)
C1 0.0523(10) 0.0451(10) 0.0346(8) 0.0066(8) 0.0019(7) -0.0043(7)
C3 0.0430(9) 0.0306(8) 0.0397(8) -0.0045(7) 0.0003(7) -0.0013(7)
C3A 0.0439(10) 0.0374(9) 0.0430(9) -0.0027(8) 0.0003(7) 0.0064(7)
C4 0.0587(13) 0.0656(14) 0.0536(12) 0.0191(11) -0.0019(9) 0.0069(10)
C5 0.0415(11) 0.120(2) 0.0523(12) -0.0006(14) 0.0002(9) 0.0062(14)
C6 0.0579(14) 0.097(2) 0.0564(13) -0.0329(14) -0.0130(10) 0.0133(13)
C7 0.0812(16) 0.0655(14) 0.0490(11) 0.0009(12) -0.0214(10) -0.0095(10)
C7A 0.0495(10) 0.0515(11) 0.0329(8) 0.0038(8) 0.0038(7) 0.0035(8)
C8 0.0406(9) 0.0367(8) 0.0333(7) 0.0029(7) 0.0017(6) 0.0008(7)
C9 0.0460(10) 0.0430(10) 0.0456(9) -0.0090(8) 0.0012(7) 0.0062(8)
C10 0.0413(9) 0.0596(12) 0.0467(10) -0.0087(9) -0.0059(8) 0.0054(9)
C11 0.0427(10) 0.0531(11) 0.0393(9) 0.0084(8) 0.0023(7) 0.0064(8)
C12 0.0548(11) 0.0402(10) 0.0461(10) -0.0006(9) 0.0031(8) 0.0052(8)
C13 0.0487(10) 0.0372(9) 0.0426(9) -0.0034(8) -0.0033(8) 0.0008(7)
C15 0.0419(10) 0.0687(14) 0.0492(10) -0.0001(10) -0.0024(8) 0.0066(10)
C16 0.0602(14) 0.0900(18) 0.0643(14) 0.0033(13) -0.0100(10) 0.0289(13)

loop_
_atom_site_type_symbol
_atom_site_label
_atom_site_fract_x
_atom_site_fract_y
_atom_site_fract_z
_atom_site_U_iso_or_equiv
_atom_site_thermal_displace_type
_atom_site_calc_flag
_atom_site_refinement_flags
_atom_site_occupancy
O O1 0.24578(12) 1.0321(3) 0.36249(11) 0.0745(6) Uani . . 1.000
O O3 0.32688(9) 0.5160(2) 0.16956(10) 0.0545(5) Uani . . 1.000
O O14 0.09535(9) 1.1923(2) -0.05900(10) 0.0594(5) Uani . . 1.000
O O15 0.13805(12) 1.0021(3) -0.18105(12) 0.0783(7) Uani . . 1.000
N N2 0.27355(9) 0.7906(2) 0.24784(10) 0.0373(4) Uani . . 1.000
C C1 0.27588(12) 0.8706(3) 0.34267(12) 0.0440(5) Uani . . 1.000
C C3 0.31379(11) 0.6035(3) 0.24479(13) 0.0379(5) Uani . . 1.000
C C3A 0.33652(11) 0.5372(3) 0.34991(13) 0.0415(5) Uani . . 1.000
C C4 0.42418(13) 0.4502(4) 0.36141(17) 0.0595(8) Uani . . 1.000
C C5 0.48488(14) 0.6157(5) 0.35188(17) 0.0714(9) Uani . . 1.000
C C6 0.47444(15) 0.7922(5) 0.39272(17) 0.0712(9) Uani . . 1.000
C C7 0.40345(15) 0.8269(4) 0.45524(16) 0.0664(8) Uani . . 1.000
C C7A 0.32243(11) 0.7265(3) 0.41193(12) 0.0446(6) Uani . . 1.000
C C8 0.23068(10) 0.8862(3) 0.16447(12) 0.0369(5) Uani . . 1.000
C C9 0.16453(11) 0.7883(3) 0.11522(13) 0.0449(6) Uani . . 1.000
C C10 0.12072(12) 0.8847(3) 0.03805(14) 0.0496(6) Uani . . 1.000
C C11 0.14337(11) 1.0790(3) 0.01249(13) 0.0451(6) Uani . . 1.000
C C12 0.21008(12) 1.1761(3) 0.05959(14) 0.0470(6) Uani . . 1.000
C C13 0.25389(12) 1.0786(3) 0.13636(13) 0.0431(5) Uani . . 1.000
C C15 0.10087(12) 1.1449(4) -0.15435(15) 0.0535(7) Uani . . 1.000
C C16 0.05530(15) 1.2987(4) -0.21816(18) 0.0721(9) Uani . . 1.000
H H3A 0.29744 0.43167 0.36789 0.0499 Uiso . . 1.000
H H4B 0.43314 0.38597 0.42549 0.0715 Uiso . . 1.000
H H4C 0.43126 0.34819 0.31110 0.0715 Uiso . . 1.000
H H5 0.53125 0.59349 0.31620 0.0856 Uiso . . 1.000
H H6 0.51153 0.89718 0.38276 0.0852 Uiso . . 1.000
H H7A 0.28764 0.69095 0.46583 0.0535 Uiso . . 1.000
H H7B 0.39453 0.97201 0.46174 0.0796 Uiso . . 1.000
H H7C 0.41714 0.77245 0.52064 0.0796 Uiso . . 1.000
H H9 0.14962 0.65812 0.13401 0.0539 Uiso . . 1.000
H H10 0.07660 0.81969 0.00380 0.0595 Uiso . . 1.000
H H12 0.22543 1.30548 0.04003 0.0565 Uiso . . 1.000
H H13 0.29904 1.14239 0.16916 0.0518 Uiso . . 1.000
H H16A 0.05464 1.25628 -0.28583 0.1082 Uiso . . 1.000
H H16B 0.08257 1.42792 -0.21080 0.1082 Uiso . . 1.000
H H16C -0.00058 1.31050 -0.19883 0.1082 Uiso . . 1.000

loop_
_atom_type_symbol
_atom_type_description
_atom_type_scat_dispersion_real
_atom_type_scat_dispersion_imag
_atom_type_scat_source
C C 0.0030 0.0020 'International Tables Vol C Tables 4.2.6.8 and 6.1.1.4'
H H 0.0000 0.0000 'International Tables Vol C Tables 4.2.6.8 and 6.1.1.4'
N N 0.0060 0.0030 'International Tables Vol C Tables 4.2.6.8 and 6.1.1.4'
O O 0.0110 0.0060 'International Tables Vol C Tables 4.2.6.8 and 6.1.1.4'

loop_
_geom_angle_atom_site_label_1
_geom_angle_atom_site_label_2
_geom_angle_atom_site_label_3
_geom_angle
_geom_angle_publ_flag
C11 O14 C15 118.19(16) yes
C1 N2 C3 112.17(14) yes
C1 N2 C8 123.27(15) no
C3 N2 C8 124.49(14) no
O1 C1 N2 123.60(17) yes
O1 C1 C7A 127.50(16) yes
N2 C1 C7A 108.89(15) no
O3 C3 N2 123.76(17) yes
O3 C3 C3A 128.12(18) yes
N2 C3 C3A 108.13(15) no
C3 C3A C4 111.77(16) no
C3 C3A C7A 104.43(15) no
C4 C3A C7A 114.80(16) no
C3A C4 C5 109.4(2) no
C4 C5 C6 121.0(2) no
C5 C6 C7 120.4(3) no
C6 C7 C7A 112.46(19) no
C1 C7A C3A 104.79(14) no
C1 C7A C7 110.21(17) no
C3A C7A C7 113.84(16) no
N2 C8 C9 119.77(17) no
N2 C8 C13 119.63(15) no
C9 C8 C13 120.56(17) no
C8 C9 C10 119.71(18) no
C9 C10 C11 119.02(18) no
O14 C11 C10 121.18(16) yes
O14 C11 C12 116.95(17) yes
C10 C11 C12 121.74(18) no
C11 C12 C13 118.95(18) no
C8 C13 C12 119.98(17) no
O14 C15 O15 123.2(2) yes
O14 C15 C16 110.0(2) no
O15 C15 C16 126.9(2) no
C3 C3A H3A 109 no
C4 C3A H3A 109 no
C7A C3A H3A 109 no
C3A C4 H4B 110 no
C3A C4 H4C 110 no
C5 C4 H4B 110 no
C5 C4 H4C 110 no
H4B C4 H4C 108 no
C4 C5 H5 119 no
C6 C5 H5 120 no
C5 C6 H6 120 no
C7 C6 H6 120 no
C6 C7 H7B 109 no
C6 C7 H7C 109 no
C7A C7 H7B 109 no
C7A C7 H7C 109 no
H7B C7 H7C 108 no
C1 C7A H7A 109 no
C3A C7A H7A 109 no
C7 C7A H7A 109 no
C8 C9 H9 120 no
C10 C9 H9 120 no
C9 C10 H10 120 no
C11 C10 H10 120 no
C11 C12 H12 121 no
C13 C12 H12 121 no
C8 C13 H13 120 no
C12 C13 H13 120 no
C15 C16 H16A 109 no
C15 C16 H16B 109 no
C15 C16 H16C 109 no
H16A C16 H16B 109 no
H16A C16 H16C 109 no
H16B C16 H16C 109 no

loop_
_geom_bond_atom_site_label_1
_geom_bond_atom_site_label_2
_geom_bond_site_symmetry_1
_geom_bond_site_symmetry_2
_geom_bond_distance
_geom_bond_publ_flag
O1 C1 . . 1.206(3) no
O3 C3 . . 1.204(2) no
O14 C11 . . 1.415(2) yes
O14 C15 . . 1.341(2) yes
O15 C15 . . 1.185(3) no
N2 C1 . . 1.390(2) yes
N2 C3 . . 1.394(2) yes
N2 C8 . . 1.434(2) yes
C1 C7A . . 1.503(3) no
C3 C3A . . 1.515(3) no
C3A C4 . . 1.527(3) no
C3A C7A . . 1.529(3) no
C4 C5 . . 1.477(4) no
C5 C6 . . 1.302(4) no
C6 C7 . . 1.489(3) no
C7 C7A . . 1.548(3) no
C8 C9 . . 1.383(3) no
C8 C13 . . 1.381(3) no
C9 C10 . . 1.381(3) no
C10 C11 . . 1.380(3) no
C11 C12 . . 1.375(3) no
C12 C13 . . 1.380(3) no
C15 C16 . . 1.495(3) no
C3A H3A . . 0.98 no
C4 H4B . . 0.97 no
C4 H4C . . 0.97 no
C5 H5 . . 0.93 no
C6 H6 . . 0.93 no
C7 H7B . . 0.97 no
C7 H7C . . 0.97 no
C7A H7A . . 0.98 no
C9 H9 . . 0.93 no
C10 H10 . . 0.93 no
C12 H12 . . 0.93 no
C13 H13 . . 0.93 no
C16 H16A . . 0.96 no
C16 H16B . . 0.96 no
C16 H16C . . 0.96 no

loop_
_geom_contact_atom_site_label_1
_geom_contact_atom_site_label_2
_geom_contact_distance
_geom_contact_site_symmetry_2
_geom_contact_publ_flag
O1 C13 3.098(2) . no
O1 C12 3.374(3) 4_575 no
O1 C15 3.160(3) 4_575 no
O1 C16 3.388(3) 4_575 no
O3 C7 3.398(3) 4_564 no
O3 C9 3.223(2) . no
O3 C12 3.229(2) 1_545 no
O3 C13 3.131(2) 1_545 no
O15 C9 3.412(3) 4_564 no
O15 C10 3.105(3) . no
O15 N2 3.116(2) 4_564 no
O15 C3A 3.219(3) 4_564 no
O15 C1 3.314(3) 4_564 no
O15 C3 3.152(3) 4_564 no
O1 H16B 2.77 4_575 no
O1 H12 2.68 4_575 no
O1 H3A 2.76 1_565 no
O1 H7B 2.71 . no
O1 H13 2.91 . no
O3 H4C 2.71 . no
O3 H12 2.71 1_545 no
O3 H13 2.50 1_545 no
O3 H6 2.86 2_645 no
O15 H3A 2.65 4_564 no
O15 H9 2.74 4_564 no
N2 O15 3.116(2) 4_565 no
C1 O15 3.314(3) 4_565 no
C3 C6 3.412(3) . no
C3 O15 3.152(3) 4_565 no
C3A O15 3.219(3) 4_565 no
C6 C3 3.412(3) . no
C7 O3 3.398(3) 4_565 no
C9 O15 3.412(3) 4_565 no
C9 O3 3.223(2) . no
C10 O15 3.105(3) . no
C12 O1 3.374(3) 4_574 no
C12 O3 3.229(2) 1_565 no
C13 O3 3.131(2) 1_565 no
C13 O1 3.098(2) . no
C15 O1 3.160(3) 4_574 no
C16 O1 3.388(3) 4_574 no
C1 H13 3.00 . no
C3 H9 2.99 . no
C4 H7C 3.04 . no
C5 H4C 3.08 2_655 no
C6 H4B 3.04 3_666 no
C7 H4B 2.97 . no
C8 H7A 2.95 4_564 no
C9 H16C 3.02 3_575 no
C9 H7A 2.94 4_564 no
C10 H7A 2.97 4_564 no
C11 H7A 3.03 4_564 no
C12 H7A 3.04 4_564 no
C13 H7A 3.00 4_564 no
C15 H10 3.07 . no
H3A O1 2.76 1_545 no
H3A O15 2.65 4_565 no
H4B C7 2.97 . no
H4B C6 3.04 3_666 no
H4C O3 2.71 . no
H4C C5 3.08 2_645 no
H4C H5 2.51 2_645 no
H5 H4C 2.51 2_655 no
H6 O3 2.86 2_655 no
H7A C8 2.95 4_565 no
H7A C9 2.94 4_565 no
H7A C10 2.97 4_565 no
H7A C11 3.03 4_565 no
H7A C12 3.04 4_565 no
H7A C13 3.00 4_565 no
H7B O1 2.71 . no
H7C C4 3.04 . no
H9 C3 2.99 . no
H9 O15 2.74 4_565 no
H10 C15 3.07 . no
H12 O3 2.71 1_565 no
H12 O1 2.68 4_574 no
H13 O1 2.91 . no
H13 O3 2.50 1_565 no
H13 C1 3.00 . no
H16B O1 2.77 4_574 no
H16C C9 3.02 3_575 no

loop_
_geom_hbond_atom_site_label_D
_geom_hbond_atom_site_label_H
_geom_hbond_atom_site_label_A
_geom_hbond_site_symmetry_A
_geom_hbond_distance_DH
_geom_hbond_distance_HA
_geom_hbond_distance_DA
_geom_hbond_angle_DHA
_geom_hbond_publ_flag
C13 H13 O3 1_565 0.93 2.50 3.131(2) 125 yes
C7A H7A Cg3 4_565 0.98 2.65 3.611(2) 167 yes

loop_
_geom_torsion_atom_site_label_1
_geom_torsion_atom_site_label_2
_geom_torsion_atom_site_label_3
_geom_torsion_atom_site_label_4
_geom_torsion
_geom_torsion_publ_flag
C15 O14 C11 C10 -76.1(2) no
C15 O14 C11 C12 108.1(2) no
C11 O14 C15 O15 6.9(3) no
C11 O14 C15 C16 -172.12(17) no
C3 N2 C1 O1 179.2(2) no
C3 N2 C1 C7A 0.3(2) no
C8 N2 C1 O1 -3.9(3) no
C8 N2 C1 C7A 177.27(15) no
C1 N2 C3 O3 -172.18(18) no
C1 N2 C3 C3A 7.7(2) no
C8 N2 C3 O3 10.9(3) no
C8 N2 C3 C3A -169.19(15) no
C1 N2 C8 C9 -116.7(2) no
C1 N2 C8 C13 60.9(2) no
C3 N2 C8 C9 59.9(2) no
C3 N2 C8 C13 -122.54(19) no
O1 C1 C7A C3A 173.2(2) no
O1 C1 C7A C7 -63.9(3) no
N2 C1 C7A C3A -8.0(2) no
N2 C1 C7A C7 114.85(17) no
O3 C3 C3A C4 43.0(3) no
O3 C3 C3A C7A 167.67(19) no
N2 C3 C3A C4 -136.89(17) no
N2 C3 C3A C7A -12.20(19) no
C3 C3A C4 C5 70.2(2) no
C7A C3A C4 C5 -48.5(2) no
C3 C3A C7A C1 11.94(18) no
C3 C3A C7A C7 -108.55(17) no
C4 C3A C7A C1 134.67(17) no
C4 C3A C7A C7 14.2(2) no
C3A C4 C5 C6 41.4(3) no
C4 C5 C6 C7 3.8(4) no
C5 C6 C7 C7A -40.6(3) no
C6 C7 C7A C1 -88.7(2) no
C6 C7 C7A C3A 28.7(3) no
N2 C8 C9 C10 176.80(16) no
C13 C8 C9 C10 -0.8(3) no
N2 C8 C13 C12 -176.48(16) no
C9 C8 C13 C12 1.1(3) no
C8 C9 C10 C11 -0.9(3) no
C9 C10 C11 O14 -173.36(17) no
C9 C10 C11 C12 2.3(3) no
O14 C11 C12 C13 173.84(17) no
C10 C11 C12 C13 -2.0(3) no
C11 C12 C13 C8 0.3(3) no

loop_
_cod_related_entry_id
_cod_related_entry_database
_cod_related_entry_code
1 ChemSpider 2199309
